data_8100550
loop_
_publ_author_name
'Ostendorf, Detlev'
'Haase, Detlev'
'Saak, Wolfgang'
'Weidenbruch, Manfred'

_publ_section_title
;
Crystal structure of 1,1,2,2,6,6,7,7-octa-tert-butyl-5,10-dimethylene-
1,2,6,7-tetrasilacyclodeca-3,8-diyne, C~40~H~76~Si~4~
;
_journal_issue 1
_journal_name_full 'Zeitschrift f\"ur Kristallographie - New Crystal Structures'
_journal_page_first 101
_journal_page_last 103
_journal_volume 217
_journal_year 2002
_chemical_formula_structural 'C40 H76 Si4'
_chemical_formula_sum 'C40 H76 Si4'
_chemical_formula_weight 669.37
_space_group_IT_number 14
_symmetry_cell_setting monoclinic
_symmetry_space_group_name_Hall '-P 2ybc'
_symmetry_space_group_name_H-M 'P 1 21/c 1'
_cell_angle_alpha 90.00
_cell_angle_beta 98.670(3)
_cell_angle_gamma 90.00
_cell_formula_units_Z 4
_cell_length_a 11.0844(3)
_cell_length_b 19.5735(7)
_cell_length_c 19.5787(5)
_cell_measurement_temperature 193(2)
_cell_volume 4199.3(2)
_diffrn_ambient_temperature 193(2)
_exptl_crystal_density_diffrn 1.059
_cod_original_sg_symbol_H-M 'P 21/c'
_cod_database_code 8100550

loop_
_symmetry_equiv_pos_as_xyz
'x, y, z'
'-x, y+1/2, -z+1/2'
'-x, -y, -z'
'x, -y-1/2, z-1/2'

loop_
_atom_site_label
_atom_site_type_symbol
_atom_site_fract_x
_atom_site_fract_y
_atom_site_fract_z
_atom_site_U_iso_or_equiv
_atom_site_adp_type
_atom_site_occupancy
_atom_site_symmetry_multiplicity
_atom_site_calc_flag
_atom_site_refinement_flags
_atom_site_disorder_assembly
_atom_site_disorder_group
Si1 Si 0.36588(6) 0.86096(3) 0.04365(4) 0.02266(17) Uani 1 4 d . . .
Si2 Si 0.51279(6) 0.85497(3) -0.03830(4) 0.02212(17) Uani 1 4 d . . .
C1 C 0.4696(2) 1.05497(13) 0.06473(14) 0.0268(6) Uani 1 4 d . . .
C2 C 0.4492(2) 0.99897(13) 0.08384(13) 0.0229(5) Uani 1 4 d . . .
C3 C 0.4216(2) 0.93181(13) 0.10877(14) 0.0262(5) Uani 1 4 d . . .
C4 C 0.4264(3) 0.92587(16) 0.17707(16) 0.0394(7) Uani 1 4 d . . .
H4A H 0.4469 0.9643 0.2061 0.047 Uiso 1 4 calc R . .
H4B H 0.4093 0.8832 0.1966 0.047 Uiso 1 4 calc R . .
C5 C 0.2078(2) 0.89476(14) 0.00050(15) 0.0295(6) Uani 1 4 d . . .
C6 C 0.1260(3) 0.83899(17) -0.03736(17) 0.0422(7) Uani 1 4 d . . .
H6A H 0.1684 0.8173 -0.0721 0.063 Uiso 1 4 calc R . .
H6B H 0.0498 0.8595 -0.0601 0.063 Uiso 1 4 calc R . .
H6C H 0.1077 0.8046 -0.0040 0.063 Uiso 1 4 calc R . .
C7 C 0.2257(3) 0.95140(15) -0.05096(16) 0.0354(6) Uani 1 4 d . . .
H7A H 0.2697 0.9331 -0.0867 0.053 Uiso 1 4 calc R . .
H7B H 0.2729 0.9888 -0.0266 0.053 Uiso 1 4 calc R . .
H7C H 0.1459 0.9686 -0.0724 0.053 Uiso 1 4 calc R . .
C8 C 0.1381(3) 0.92776(17) 0.05475(18) 0.0438(8) Uani 1 4 d . . .
H8A H 0.1241 0.8934 0.0891 0.066 Uiso 1 4 calc R . .
H8B H 0.0596 0.9454 0.0318 0.066 Uiso 1 4 calc R . .
H8C H 0.1866 0.9654 0.0777 0.066 Uiso 1 4 calc R . .
C9 C 0.3496(3) 0.77543(15) 0.09444(16) 0.0367(7) Uani 1 4 d . . .
C10 C 0.2424(3) 0.77862(18) 0.13637(18) 0.0490(8) Uani 1 4 d . . .
H10A H 0.1673 0.7908 0.1056 0.074 Uiso 1 4 calc R . .
H10B H 0.2596 0.8131 0.1728 0.074 Uiso 1 4 calc R . .
H10C H 0.2321 0.7339 0.1573 0.074 Uiso 1 4 calc R . .
C11 C 0.4633(3) 0.75538(17) 0.14399(18) 0.0487(8) Uani 1 4 d . . .
H11A H 0.4838 0.7917 0.1782 0.073 Uiso 1 4 calc R . .
H11B H 0.5314 0.7487 0.1181 0.073 Uiso 1 4 calc R . .
H11C H 0.4478 0.7128 0.1676 0.073 Uiso 1 4 calc R . .
C12 C 0.3233(4) 0.71595(15) 0.04285(19) 0.0526(9) Uani 1 4 d . . .
H12A H 0.2504 0.7264 0.0096 0.079 Uiso 1 4 calc R . .
H12B H 0.3096 0.6740 0.0679 0.079 Uiso 1 4 calc R . .
H12C H 0.3931 0.7096 0.0182 0.079 Uiso 1 4 calc R . .
C13 C 0.4683(3) 0.80744(14) -0.12479(15) 0.0327(6) Uani 1 4 d . . .
C14 C 0.3614(3) 0.84260(17) -0.17011(17) 0.0450(8) Uani 1 4 d . . .
H14A H 0.3810 0.8909 -0.1757 0.068 Uiso 1 4 calc R . .
H14B H 0.2880 0.8389 -0.1481 0.068 Uiso 1 4 calc R . .
H14C H 0.3469 0.8205 -0.2155 0.068 Uiso 1 4 calc R . .
C15 C 0.4330(3) 0.73275(16) -0.11785(19) 0.0479(8) Uani 1 4 d . . .
H15A H 0.4995 0.7086 -0.0890 0.072 Uiso 1 4 calc R . .
H15B H 0.4179 0.7116 -0.1637 0.072 Uiso 1 4 calc R . .
H15C H 0.3588 0.7300 -0.0963 0.072 Uiso 1 4 calc R . .
C16 C 0.5772(3) 0.81027(18) -0.16467(18) 0.0479(8) Uani 1 4 d . . .
H16A H 0.6013 0.8580 -0.1697 0.072 Uiso 1 4 calc R . .
H16B H 0.5540 0.7899 -0.2105 0.072 Uiso 1 4 calc R . .
H16C H 0.6458 0.7848 -0.1393 0.072 Uiso 1 4 calc R . .
C17 C 0.6738(2) 0.83097(14) 0.00796(15) 0.0308(6) Uani 1 4 d . . .
C18 C 0.6918(3) 0.86229(17) 0.08122(17) 0.0415(7) Uani 1 4 d . . .
H18A H 0.6283 0.8452 0.1066 0.062 Uiso 1 4 calc R . .
H18B H 0.6863 0.9122 0.0778 0.062 Uiso 1 4 calc R . .
H18C H 0.7723 0.8494 0.1057 0.062 Uiso 1 4 calc R . .
C19 C 0.6900(3) 0.75323(16) 0.0145(2) 0.0478(8) Uani 1 4 d . . .
H19A H 0.6255 0.7341 0.0379 0.072 Uiso 1 4 calc R . .
H19B H 0.7698 0.7429 0.0414 0.072 Uiso 1 4 calc R . .
H19C H 0.6850 0.7330 -0.0317 0.072 Uiso 1 4 calc R . .
C20 C 0.7761(3) 0.85950(17) -0.02872(19) 0.0439(8) Uani 1 4 d . . .
H20A H 0.7676 0.9092 -0.0330 0.066 Uiso 1 4 calc R . .
H20B H 0.7705 0.8391 -0.0748 0.066 Uiso 1 4 calc R . .
H20C H 0.8555 0.8484 -0.0017 0.066 Uiso 1 4 calc R . .
C21 C 1.0504(3) 1.07069(16) 0.55343(19) 0.0210(7) Uani 0.75 4 d P . 1
C22 C 1.0499(9) 1.0850(5) 0.4932(4) 0.0163(15) Uani 0.75 4 d P A 1
C23 C 1.0547(3) 1.10505(15) 0.42317(17) 0.0193(6) Uani 0.75 4 d P A 1
C24 C 1.0309(3) 1.17125(17) 0.40938(19) 0.0276(7) Uani 0.75 4 d P A 1
H24A H 1.0126 1.2009 0.4448 0.033 Uiso 0.75 4 calc PR A 1
H24B H 1.0323 1.1885 0.3641 0.033 Uiso 0.75 4 calc PR A 1
Si3 Si 1.10125(11) 1.03989(5) 0.35838(6) 0.0183(3) Uani 0.75 4 d P A 1
Si4 Si 0.95002(10) 0.94805(5) 0.35431(6) 0.0179(2) Uani 0.75 4 d P . 1
C25 C 1.0965(5) 1.0853(4) 0.2713(6) 0.068(3) Uani 0.75 4 d P A 1
C26 C 0.9881(15) 1.1213(9) 0.2424(10) 0.078(2) Uani 0.75 4 d P A 1
H26A H 0.9677 1.1551 0.2758 0.118 Uiso 0.75 4 calc PR A 1
H26B H 0.9205 1.0888 0.2318 0.118 Uiso 0.75 4 calc PR A 1
H26C H 1.0019 1.1445 0.2000 0.118 Uiso 0.75 4 calc PR A 1
C27 C 1.1275(13) 1.0357(7) 0.2168(7) 0.100(3) Uani 0.75 4 d P A 1
H27A H 1.2025 1.0110 0.2347 0.150 Uiso 0.75 4 calc PR A 1
H27B H 1.1396 1.0611 0.1752 0.150 Uiso 0.75 4 calc PR A 1
H27C H 1.0604 1.0031 0.2053 0.150 Uiso 0.75 4 calc PR A 1
C28 C 1.2112(4) 1.1374(2) 0.2766(2) 0.0410(10) Uani 0.75 4 d P A 1
H28A H 1.2860 1.1136 0.2966 0.061 Uiso 0.75 4 calc PR A 1
H28B H 1.1971 1.1762 0.3061 0.061 Uiso 0.75 4 calc PR A 1
H28C H 1.2197 1.1541 0.2304 0.061 Uiso 0.75 4 calc PR A 1
C29 C 1.2635(3) 1.01190(19) 0.4021(2) 0.0261(9) Uani 0.75 4 d P A 1
C30 C 1.2540(3) 0.96251(18) 0.46160(19) 0.0278(7) Uani 0.75 4 d P A 1
H30A H 1.2091 0.9844 0.4951 0.042 Uiso 0.75 4 calc PR A 1
H30B H 1.3360 0.9503 0.4843 0.042 Uiso 0.75 4 calc PR A 1
H30C H 1.2106 0.9211 0.4435 0.042 Uiso 0.75 4 calc PR A 1
C31 C 1.3367(3) 1.0751(2) 0.4335(2) 0.0378(10) Uani 0.75 4 d P A 1
H31A H 1.3462 1.1076 0.3966 0.057 Uiso 0.75 4 calc PR A 1
H31B H 1.4173 1.0605 0.4563 0.057 Uiso 0.75 4 calc PR A 1
H31C H 1.2927 1.0971 0.4673 0.057 Uiso 0.75 4 calc PR A 1
C32 C 1.3317(12) 0.9757(7) 0.3435(8) 0.072(4) Uani 0.75 4 d P A 1
H32A H 1.3348 1.0077 0.3053 0.108 Uiso 0.75 4 calc PR A 1
H32B H 1.2865 0.9347 0.3262 0.108 Uiso 0.75 4 calc PR A 1
H32C H 1.4149 0.9630 0.3638 0.108 Uiso 0.75 4 calc PR A 1
C33 C 0.7862(4) 0.97913(19) 0.3205(2) 0.0247(9) Uani 0.75 4 d P B 1
C34 C 0.7705(3) 1.05369(18) 0.3439(2) 0.0312(8) Uani 0.75 4 d P B 1
H34A H 0.7904 1.0565 0.3943 0.047 Uiso 0.75 4 calc PR B 1
H34B H 0.6859 1.0682 0.3295 0.047 Uiso 0.75 4 calc PR B 1
H34C H 0.8254 1.0836 0.3227 0.047 Uiso 0.75 4 calc PR B 1
C35 C 0.7553(5) 0.9746(3) 0.2410(2) 0.0360(11) Uani 0.75 4 d P B 1
H35A H 0.8142 1.0018 0.2199 0.054 Uiso 0.75 4 calc PR B 1
H35B H 0.6729 0.9924 0.2261 0.054 Uiso 0.75 4 calc PR B 1
H35C H 0.7593 0.9269 0.2265 0.054 Uiso 0.75 4 calc PR B 1
C36 C 0.6904(3) 0.9375(2) 0.3522(2) 0.0367(9) Uani 0.75 4 d P B 1
H36A H 0.7114 0.9374 0.4027 0.055 Uiso 0.75 4 calc PR B 1
H36B H 0.6891 0.8905 0.3350 0.055 Uiso 0.75 4 calc PR B 1
H36C H 0.6097 0.9582 0.3391 0.055 Uiso 0.75 4 calc PR B 1
C37 C 0.9850(3) 0.86075(18) 0.3152(2) 0.0285(8) Uani 0.75 4 d P C 1
C38 C 0.8788(4) 0.8119(2) 0.3182(3) 0.0473(11) Uani 0.75 4 d P C 1
H38A H 0.8639 0.8076 0.3661 0.071 Uiso 0.75 4 calc PR C 1
H38B H 0.8988 0.7669 0.3009 0.071 Uiso 0.75 4 calc PR C 1
H38C H 0.8054 0.8297 0.2896 0.071 Uiso 0.75 4 calc PR C 1
C39 C 1.0089(4) 0.8650(2) 0.2396(2) 0.0421(10) Uani 0.75 4 d P C 1
H39A H 1.0771 0.8962 0.2367 0.063 Uiso 0.75 4 calc PR C 1
H39B H 0.9356 0.8820 0.2102 0.063 Uiso 0.75 4 calc PR C 1
H39C H 1.0291 0.8195 0.2238 0.063 Uiso 0.75 4 calc PR C 1
C40 C 1.0980(4) 0.82768(19) 0.3564(2) 0.0393(9) Uani 0.75 4 d P C 1
H40A H 1.0862 0.8228 0.4048 0.059 Uiso 0.75 4 calc PR C 1
H40B H 1.1695 0.8565 0.3538 0.059 Uiso 0.75 4 calc PR C 1
H40C H 1.1108 0.7825 0.3372 0.059 Uiso 0.75 4 calc PR C 1
C21B C 1.0641(10) 1.0597(6) 0.4477(6) 0.0303(6) Uiso 0.25 4 d P D 2
C22B C 1.059(4) 1.085(2) 0.505(2) 0.0303(6) Uiso 0.25 4 d P D 2
C23B C 1.0410(10) 1.1216(6) 0.5651(6) 0.0303(6) Uiso 0.25 4 d P . 2
C24B C 1.0367(9) 1.1913(5) 0.5598(6) 0.0303(6) Uiso 0.25 4 d P E 2
H24C H 1.0458 1.2128 0.5174 0.036 Uiso 0.25 4 calc PR E 2
H24D H 1.0245 1.2183 0.5986 0.036 Uiso 0.25 4 calc PR E 2
Si3B Si 1.0953(5) 1.0215(3) 0.3664(3) 0.0303(6) Uiso 0.25 4 d P D 2
Si4B Si 0.9495(5) 0.9263(2) 0.3487(3) 0.0303(6) Uiso 0.25 4 d P . 2
C25B C 1.123(2) 1.0867(13) 0.2729(11) 0.0303(6) Uiso 0.25 4 d P D 2
C26B C 0.987(2) 1.1234(16) 0.2376(19) 0.0303(6) Uiso 0.25 4 d P D 2
H26D H 0.9620 1.1563 0.2703 0.045 Uiso 0.25 4 calc PR D 2
H26E H 0.9249 1.0879 0.2276 0.045 Uiso 0.25 4 calc PR D 2
H26F H 0.9979 1.1469 0.1947 0.045 Uiso 0.25 4 calc PR D 2
C27B C 1.1295(16) 1.0311(11) 0.2124(16) 0.0303(6) Uiso 0.25 4 d P D 2
H27D H 1.2045 1.0042 0.2233 0.045 Uiso 0.25 4 calc PR D 2
H27E H 1.1295 1.0548 0.1683 0.045 Uiso 0.25 4 calc PR D 2
H27F H 1.0587 1.0007 0.2090 0.045 Uiso 0.25 4 calc PR D 2
C28B C 1.1919(10) 1.1457(5) 0.3192(7) 0.0303(6) Uiso 0.25 4 d P D 2
H28D H 1.2711 1.1287 0.3418 0.045 Uiso 0.25 4 calc PR D 2
H28E H 1.1427 1.1598 0.3544 0.045 Uiso 0.25 4 calc PR D 2
H28F H 1.2045 1.1849 0.2900 0.045 Uiso 0.25 4 calc PR D 2
C29B C 1.2630(15) 0.9890(7) 0.3906(8) 0.0303(6) Uiso 0.25 4 d P D 2
C30B C 1.2605(10) 0.9240(6) 0.4362(6) 0.0303(6) Uiso 0.25 4 d P D 2
H30D H 1.2008 0.9302 0.4678 0.045 Uiso 0.25 4 calc PR D 2
H30E H 1.3415 0.9165 0.4628 0.045 Uiso 0.25 4 calc PR D 2
H30F H 1.2375 0.8843 0.4065 0.045 Uiso 0.25 4 calc PR D 2
C31B C 1.3431(12) 1.0436(7) 0.4344(7) 0.0303(6) Uiso 0.25 4 d P D 2
H31D H 1.2987 1.0618 0.4701 0.045 Uiso 0.25 4 calc PR D 2
H31E H 1.3617 1.0809 0.4043 0.045 Uiso 0.25 4 calc PR D 2
H31F H 1.4194 1.0225 0.4564 0.045 Uiso 0.25 4 calc PR D 2
C32B C 1.338(3) 0.9742(17) 0.3537(19) 0.0303(6) Uiso 0.25 4 d P D 2
H32D H 1.3474 1.0125 0.3227 0.045 Uiso 0.25 4 calc PR D 2
H32E H 1.3104 0.9337 0.3264 0.045 Uiso 0.25 4 calc PR D 2
H32F H 1.4164 0.9646 0.3824 0.045 Uiso 0.25 4 calc PR D 2
C33B C 0.7789(16) 0.9585(8) 0.3334(9) 0.0303(6) Uiso 0.25 4 d P F 2
C34B C 0.7690(10) 1.0193(6) 0.3826(6) 0.0303(6) Uiso 0.25 4 d P F 2
H34D H 0.7931 1.0045 0.4305 0.045 Uiso 0.25 4 calc PR F 2
H34E H 0.6846 1.0358 0.3764 0.045 Uiso 0.25 4 calc PR F 2
H34F H 0.8230 1.0562 0.3720 0.045 Uiso 0.25 4 calc PR F 2
C35B C 0.7423(18) 0.9814(9) 0.2607(9) 0.0303(6) Uiso 0.25 4 d P F 2
H35D H 0.7973 1.0178 0.2501 0.045 Uiso 0.25 4 calc PR F 2
H35E H 0.6584 0.9987 0.2549 0.045 Uiso 0.25 4 calc PR F 2
H35F H 0.7470 0.9428 0.2294 0.045 Uiso 0.25 4 calc PR F 2
C36B C 0.6918(11) 0.9032(7) 0.3509(7) 0.0303(6) Uiso 0.25 4 d P F 2
H36D H 0.7172 0.8876 0.3985 0.045 Uiso 0.25 4 calc PR F 2
H36E H 0.6932 0.8646 0.3191 0.045 Uiso 0.25 4 calc PR F 2
H36F H 0.6088 0.9217 0.3464 0.045 Uiso 0.25 4 calc PR F 2
C37B C 0.9801(12) 0.8628(6) 0.2796(10) 0.0303(6) Uiso 0.25 4 d P G 2
C38B C 0.8726(10) 0.8118(5) 0.2590(6) 0.0303(6) Uiso 0.25 4 d P G 2
H38D H 0.7963 0.8373 0.2471 0.045 Uiso 0.25 4 calc PR G 2
H38E H 0.8660 0.7812 0.2979 0.045 Uiso 0.25 4 calc PR G 2
H38F H 0.8879 0.7848 0.2191 0.045 Uiso 0.25 4 calc PR G 2
C39B C 0.9940(10) 0.8997(6) 0.2108(6) 0.0303(6) Uiso 0.25 4 d P G 2
H39D H 0.9224 0.9287 0.1966 0.045 Uiso 0.25 4 calc PR G 2
H39E H 1.0005 0.8657 0.1748 0.045 Uiso 0.25 4 calc PR G 2
H39F H 1.0676 0.9281 0.2177 0.045 Uiso 0.25 4 calc PR G 2
C40B C 1.0962(10) 0.8190(5) 0.2966(6) 0.0303(6) Uiso 0.25 4 d P G 2
H40D H 1.0928 0.7931 0.3391 0.045 Uiso 0.25 4 calc PR G 2
H40E H 1.1681 0.8487 0.3030 0.045 Uiso 0.25 4 calc PR G 2
H40F H 1.1015 0.7872 0.2585 0.045 Uiso 0.25 4 calc PR G 2

loop_
_atom_site_aniso_label
_atom_site_aniso_U_11
_atom_site_aniso_U_22
_atom_site_aniso_U_33
_atom_site_aniso_U_23
_atom_site_aniso_U_13
_atom_site_aniso_U_12
Si1 0.0226(3) 0.0215(3) 0.0236(4) -0.0016(3) 0.0027(3) -0.0020(3)
Si2 0.0200(3) 0.0224(3) 0.0237(4) 0.0012(3) 0.0025(3) -0.0013(2)
C1 0.0248(12) 0.0291(14) 0.0269(15) -0.0029(10) 0.0053(11) -0.0006(10)
C2 0.0196(11) 0.0316(14) 0.0178(13) -0.0040(10) 0.0035(10) -0.0001(9)
C3 0.0224(12) 0.0290(13) 0.0277(15) 0.0001(10) 0.0054(11) -0.0033(10)
C4 0.0505(18) 0.0399(16) 0.0286(16) -0.0014(12) 0.0082(14) -0.0130(13)
C5 0.0205(12) 0.0341(14) 0.0330(16) -0.0027(11) 0.0015(11) -0.0040(10)
C6 0.0311(14) 0.0509(18) 0.043(2) -0.0057(14) 0.0019(14) -0.0160(13)
C7 0.0285(13) 0.0357(15) 0.0398(18) 0.0009(12) -0.0020(13) 0.0015(11)
C8 0.0300(14) 0.0516(19) 0.051(2) -0.0090(15) 0.0089(14) 0.0052(13)
C9 0.0461(16) 0.0330(15) 0.0328(17) 0.0025(12) 0.0113(14) -0.0081(12)
C10 0.054(2) 0.0511(19) 0.045(2) 0.0064(15) 0.0201(17) -0.0177(15)
C11 0.063(2) 0.0400(17) 0.044(2) 0.0170(14) 0.0113(17) 0.0012(15)
C12 0.079(2) 0.0268(15) 0.054(2) 0.0025(14) 0.0163(19) -0.0126(15)
C13 0.0357(14) 0.0335(14) 0.0296(16) -0.0085(11) 0.0073(13) -0.0023(11)
C14 0.0510(18) 0.0518(19) 0.0297(18) -0.0096(14) -0.0024(15) 0.0019(15)
C15 0.059(2) 0.0378(17) 0.047(2) -0.0105(14) 0.0083(17) -0.0054(15)
C16 0.0501(19) 0.059(2) 0.0380(19) -0.0161(15) 0.0177(16) -0.0060(15)
C17 0.0230(12) 0.0300(14) 0.0380(17) 0.0005(11) -0.0002(12) 0.0051(10)
C18 0.0293(14) 0.0510(18) 0.0409(19) -0.0025(14) -0.0051(13) 0.0009(13)
C19 0.0407(17) 0.0383(17) 0.064(2) 0.0098(15) 0.0068(16) 0.0150(13)
C20 0.0241(13) 0.0523(19) 0.056(2) -0.0009(15) 0.0075(14) 0.0004(13)
C21 0.0209(15) 0.0193(16) 0.023(2) -0.0045(13) 0.0046(14) -0.0014(12)
C22 0.015(2) 0.0122(13) 0.021(5) -0.003(3) 0.001(3) 0.0008(15)
C23 0.0149(14) 0.0199(15) 0.0229(18) -0.0012(12) 0.0025(13) 0.0001(11)
C24 0.0337(18) 0.0219(16) 0.027(2) 0.0005(13) 0.0054(15) 0.0039(14)
Si3 0.0184(4) 0.0199(6) 0.0178(6) -0.0017(5) 0.0063(4) 0.0014(5)
Si4 0.0179(4) 0.0194(5) 0.0163(5) -0.0023(4) 0.0025(3) 0.0017(4)
C25 0.032(4) 0.029(2) 0.141(6) 0.038(3) 0.003(4) -0.005(3)
C26 0.097(5) 0.073(4) 0.061(5) 0.022(3) -0.001(4) -0.006(3)
C27 0.168(8) 0.097(6) 0.045(4) 0.011(4) 0.049(5) 0.002(5)
C28 0.041(2) 0.040(2) 0.048(3) 0.0124(18) 0.026(2) -0.0028(17)
C29 0.0174(15) 0.027(2) 0.035(2) -0.0020(17) 0.0080(15) 0.0034(17)
C30 0.0225(16) 0.0294(18) 0.031(2) -0.0023(15) 0.0016(15) 0.0065(13)
C31 0.0236(18) 0.031(2) 0.056(3) 0.001(2) -0.0004(18) -0.0041(17)
C32 0.047(4) 0.065(3) 0.116(10) 0.022(5) 0.052(5) 0.028(3)
C33 0.0178(15) 0.030(2) 0.026(2) -0.0024(15) 0.0012(15) -0.0010(16)
C34 0.0239(16) 0.0339(19) 0.036(2) -0.0013(16) 0.0040(16) 0.0100(14)
C35 0.032(2) 0.047(2) 0.026(3) -0.004(2) -0.005(2) 0.0025(18)
C36 0.0223(17) 0.039(2) 0.049(3) -0.007(2) 0.0074(17) -0.0039(17)
C37 0.0353(19) 0.0251(18) 0.024(2) -0.0065(15) 0.0026(18) 0.0028(14)
C38 0.053(2) 0.0238(19) 0.066(3) -0.0184(19) 0.012(2) -0.0073(17)
C39 0.057(3) 0.038(2) 0.031(3) -0.0108(18) 0.008(2) 0.0119(19)
C40 0.048(2) 0.0225(17) 0.045(3) -0.0069(16) 0.000(2) 0.0113(16)

loop_
_geom_bond_atom_site_label_1
_geom_bond_atom_site_label_2
_geom_bond_distance
_geom_bond_site_symmetry_2
_geom_bond_publ_flag
Si1 C3 1.922(3) . ?
Si1 C5 1.943(3) . ?
Si1 C9 1.969(3) . ?
Si1 Si2 2.4553(9) . ?
Si2 C1 1.856(3) 3_675 ?
Si2 C13 1.930(3) . ?
Si2 C17 1.934(3) . ?
C1 C2 1.191(4) . ?
C1 Si2 1.856(3) 3_675 ?
C2 C3 1.451(4) . ?
C3 C4 1.335(4) . ?
C5 C7 1.531(4) . ?
C5 C6 1.536(4) . ?
C5 C8 1.545(4) . ?
C9 C11 1.521(5) . ?
C9 C12 1.540(4) . ?
C9 C10 1.544(4) . ?
C13 C15 1.525(4) . ?
C13 C14 1.532(4) . ?
C13 C16 1.534(4) . ?
C17 C19 1.535(4) . ?
C17 C20 1.536(4) . ?
C17 C18 1.545(4) . ?
C21 C22 1.211(12) . ?
C21 Si4 1.844(4) 3_776 ?
C22 C23 1.435(11) . ?
C23 C24 1.342(5) . ?
C23 Si3 1.923(3) . ?
Si3 C25 1.916(10) . ?
Si3 C29 1.950(4) . ?
Si3 Si4 2.4510(14) . ?
Si4 C21 1.844(4) 3_776 ?
Si4 C33 1.934(4) . ?
Si4 C37 1.935(4) . ?
C25 C26 1.434(19) . ?
C25 C27 1.519(16) . ?
C25 C28 1.622(7) . ?
C29 C30 1.530(5) . ?
C29 C31 1.554(5) . ?
C29 C32 1.628(14) . ?
C33 C36 1.542(5) . ?
C33 C35 1.546(6) . ?
C33 C34 1.547(5) . ?
C37 C38 1.525(5) . ?
C37 C40 1.528(6) . ?
C37 C39 1.545(5) . ?
C21B C22B 1.23(4) . ?
C21B Si3B 1.839(14) . ?
C22B C23B 1.42(5) . ?
C23B C24B 1.369(15) . ?
C23B Si4B 1.921(12) 3_776 ?
Si3B C29B 1.954(17) . ?
Si3B C25B 2.29(2) . ?
Si3B Si4B 2.456(7) . ?
Si4B C37B 1.905(18) . ?
Si4B C23B 1.921(12) 3_776 ?
Si4B C33B 1.973(18) . ?
C25B C28B 1.59(2) . ?
C25B C27B 1.62(3) . ?
C25B C26B 1.71(4) . ?
C29B C32B 1.22(4) . ?
C29B C30B 1.556(19) . ?
C29B C31B 1.561(19) . ?
C33B C35B 1.49(2) . ?
C33B C36B 1.525(19) . ?
C33B C34B 1.54(2) . ?
C37B C40B 1.541(16) . ?
C37B C39B 1.557(19) . ?
C37B C38B 1.560(17) . ?
